data_4084381
loop_
_publ_author_name
'Blom, Burgert'
'Pohl, Markus'
'Tan, Gengwen'
'Gallego, Daniel'
'Driess, Matthias'

_publ_section_title
;
 From Unsymmetrically Substituted Benzamidinato and Guanidinato
 Dichlorohydridosilanes to Novel Hydrido N-Heterocyclic Silylene Iron
 Complexes
;
_journal_issue 19
_journal_name_full Organometallics
_journal_page_first 5272
_journal_paper_doi 10.1021/om5005918
_journal_volume 33
_journal_year 2014
_chemical_formula_sum 'C23 H33 Fe N3 O4 Si'
_chemical_formula_weight 499.46
_chemical_name_systematic
; 
 ? 
;
_space_group_IT_number 9
_symmetry_cell_setting monoclinic
_symmetry_space_group_name_Hall 'C -2yc'
_symmetry_space_group_name_H-M 'C 1 c 1'
_atom_sites_solution_hydrogens geom
_atom_sites_solution_primary direct
_atom_sites_solution_secondary difmap
_audit_creation_method
;
CrysAlisPro, Agilent Technologies,
Version 1.171.37.31 (release 14-01-2014 CrysAlis171 .NET)
(compiled Jan 14 2014,18:38:05)
;
_cell_angle_alpha 90.00
_cell_angle_beta 120.609(8)
_cell_angle_gamma 90.00
_cell_formula_units_Z 4
_cell_length_a 17.9112(10)
_cell_length_b 9.0456(3)
_cell_length_c 19.0419(11)
_cell_measurement_reflns_used 2149
_cell_measurement_temperature 150(2)
_cell_measurement_theta_max 73.2340
_cell_measurement_theta_min 5.3850
_cell_volume 2655.2(3)
_computing_cell_refinement
;
CrysAlisPro, Agilent Technologies,
Version 1.171.37.31 (release 14-01-2014 CrysAlis171 .NET)
(compiled Jan 14 2014,18:38:05)
;
_computing_data_collection
;
CrysAlisPro, Agilent Technologies,
Version 1.171.37.31 (release 14-01-2014 CrysAlis171 .NET)
(compiled Jan 14 2014,18:38:05)
;
_computing_data_reduction
;
CrysAlisPro, Agilent Technologies,
Version 1.171.37.31 (release 14-01-2014 CrysAlis171 .NET)
(compiled Jan 14 2014,18:38:05)
;
_computing_structure_refinement 'SHELXL-97 (Sheldrick, 1997)'
_computing_structure_solution 'SHELXS-97 (Sheldrick, 1990)'
_diffrn_ambient_temperature 150(2)
_diffrn_measured_fraction_theta_full 0.999
_diffrn_measured_fraction_theta_max 0.999
_diffrn_measurement_device 'four-circle diffractometer'
_diffrn_measurement_device_type 'SuperNova, Single source at offset, Atlas'
_diffrn_radiation_monochromator mirror
_diffrn_radiation_source 'fine-focus sealed tube'
_diffrn_radiation_type CuK\a
_diffrn_radiation_wavelength 1.54184
_diffrn_reflns_av_R_equivalents 0.0412
_diffrn_reflns_av_sigmaI/netI 0.0542
_diffrn_reflns_limit_h_max 21
_diffrn_reflns_limit_h_min -21
_diffrn_reflns_limit_k_max 8
_diffrn_reflns_limit_k_min -10
_diffrn_reflns_limit_l_max 22
_diffrn_reflns_limit_l_min -20
_diffrn_reflns_number 5202
_diffrn_reflns_theta_full 67.49
_diffrn_reflns_theta_max 67.49
_diffrn_reflns_theta_min 5.40
_exptl_absorpt_coefficient_mu 5.242
_exptl_absorpt_correction_T_max 1.00000
_exptl_absorpt_correction_T_min 0.58318
_exptl_absorpt_correction_type multi-scan
_exptl_absorpt_process_details
;
CrysAlisPro, Agilent Technologies,
Version 1.171.37.31 (release 14-01-2014 CrysAlis171 .NET)
(compiled Jan 14 2014,18:38:05)
Empirical absorption correction using spherical harmonics,
 implemented in SCALE3 ABSPACK scaling algorithm.
;
_exptl_crystal_colour colourless
_exptl_crystal_density_diffrn 1.249
_exptl_crystal_density_method 'not measured'
_exptl_crystal_description rod-like
_exptl_crystal_F_000 1056
_exptl_crystal_size_max 0.18
_exptl_crystal_size_mid 0.09
_exptl_crystal_size_min 0.05
_refine_diff_density_max 0.588
_refine_diff_density_min -0.278
_refine_diff_density_rms 0.059
_refine_ls_abs_structure_details 'Flack H D (1983), Acta Cryst. A39, 876-881'
_refine_ls_abs_structure_Flack -0.018(5)
_refine_ls_extinction_method none
_refine_ls_goodness_of_fit_ref 1.068
_refine_ls_hydrogen_treatment mixed
_refine_ls_matrix_type full
_refine_ls_number_parameters 302
_refine_ls_number_reflns 3374
_refine_ls_number_restraints 2
_refine_ls_restrained_S_all 1.068
_refine_ls_R_factor_all 0.0537
_refine_ls_R_factor_gt 0.0448
_refine_ls_shift/su_max 0.000
_refine_ls_shift/su_mean 0.000
_refine_ls_structure_factor_coef Fsqd
_refine_ls_weighting_details 'calc w=1/[\s^2^(Fo^2^)+(0.0567P)^2^+0.0000P] where P=(Fo^2^+2Fc^2^)/3'
_refine_ls_weighting_scheme calc
_refine_ls_wR_factor_gt 0.1061
_refine_ls_wR_factor_ref 0.1166
_reflns_number_gt 2925
_reflns_number_total 3374
_reflns_threshold_expression >2sigma(I)
_cod_data_source_file om5005918_si_002.cif
_cod_data_source_block compound10
_cod_depositor_comments 'Adding full bibliography for 4084377--4084381.cif.'
_cod_original_cell_volume 2655.2(2)
_cod_original_sg_symbol_H-M Cc
_cod_database_code 4084381

loop_
_symmetry_equiv_pos_as_xyz
'x, y, z'
'x, -y, z+1/2'
'x+1/2, y+1/2, z'
'x+1/2, -y+1/2, z+1/2'

loop_
_atom_site_label
_atom_site_type_symbol
_atom_site_fract_x
_atom_site_fract_y
_atom_site_fract_z
_atom_site_U_iso_or_equiv
_atom_site_adp_type
_atom_site_occupancy
_atom_site_symmetry_multiplicity
_atom_site_calc_flag
_atom_site_refinement_flags
Fe1 Fe 0.16673(3) 0.12281(7) 0.45804(3) 0.0403(2) Uani 1 1 d .
Si1 Si 0.14520(7) -0.12106(13) 0.45381(7) 0.0358(3) Uani 1 1 d .
O1 O 0.2069(4) 0.4386(5) 0.4837(3) 0.0986(18) Uani 1 1 d .
N1 N 0.0531(3) -0.2132(4) 0.4515(2) 0.0379(8) Uani 1 1 d .
C1 C 0.0337(3) -0.2826(4) 0.3817(3) 0.0308(9) Uani 1 1 d .
O2 O 0.2977(4) 0.0623(7) 0.6273(4) 0.128(3) Uani 1 1 d .
N2 N 0.0905(2) -0.2280(4) 0.3605(2) 0.0322(7) Uani 1 1 d .
C2 C -0.0102(4) -0.4937(5) 0.2903(3) 0.0452(11) Uani 1 1 d .
H2A H -0.0423 -0.4641 0.2328 0.068 Uiso 1 1 calc R
H2B H -0.0303 -0.5911 0.2962 0.068 Uiso 1 1 calc R
H2C H 0.0519 -0.4984 0.3093 0.068 Uiso 1 1 calc R
O3 O 0.2044(4) 0.0968(5) 0.3258(4) 0.0830(16) Uani 1 1 d .
N3 N -0.0251(2) -0.3857(4) 0.3388(2) 0.0381(8) Uani 1 1 d .
C3 C -0.1100(4) -0.3942(6) 0.3336(4) 0.0607(15) Uani 1 1 d .
H3A H -0.1086 -0.4727 0.3697 0.091 Uiso 1 1 calc R
H3B H -0.1552 -0.4159 0.2773 0.091 Uiso 1 1 calc R
H3C H -0.1226 -0.2994 0.3504 0.091 Uiso 1 1 calc R
O4 O -0.0159(3) 0.1516(5) 0.4075(3) 0.0718(12) Uani 1 1 d .
C4 C 0.0423(4) -0.2626(6) 0.5205(3) 0.0558(15) Uani 1 1 d .
C5 C 0.0565(6) -0.4284(7) 0.5349(4) 0.085(2) Uani 1 1 d .
H5A H 0.0107 -0.4816 0.4878 0.128 Uiso 1 1 calc R
H5B H 0.0548 -0.4553 0.5839 0.128 Uiso 1 1 calc R
H5C H 0.1131 -0.4551 0.5423 0.128 Uiso 1 1 calc R
C6 C -0.0462(5) -0.2123(8) 0.5081(5) 0.076(2) Uani 1 1 d .
H6A H -0.0549 -0.1071 0.4938 0.114 Uiso 1 1 calc R
H6B H -0.0470 -0.2280 0.5586 0.114 Uiso 1 1 calc R
H6C H -0.0928 -0.2699 0.4639 0.114 Uiso 1 1 calc R
C7 C 0.1125(5) -0.1815(8) 0.5957(4) 0.075(2) Uani 1 1 d .
H7A H 0.1696 -0.2051 0.6034 0.112 Uiso 1 1 calc R
H7B H 0.1104 -0.2129 0.6439 0.112 Uiso 1 1 calc R
H7C H 0.1026 -0.0747 0.5881 0.112 Uiso 1 1 calc R
C8 C 0.0795(3) -0.2209(4) 0.2813(3) 0.0379(10) Uani 1 1 d .
C9 C 0.1445(5) -0.2869(5) 0.2707(4) 0.0617(17) Uani 1 1 d .
C10 C 0.1340(7) -0.2761(7) 0.1931(6) 0.094(3) Uani 1 1 d .
H10 H 0.1775 -0.3166 0.1842 0.113 Uiso 1 1 calc R
C11 C 0.0636(8) -0.2097(7) 0.1293(6) 0.108(4) Uani 1 1 d .
H11 H 0.0573 -0.2075 0.0767 0.129 Uiso 1 1 calc R
C12 C 0.0015(6) -0.1453(6) 0.1425(4) 0.081(2) Uani 1 1 d .
H12 H -0.0467 -0.0975 0.0982 0.097 Uiso 1 1 calc R
C13 C 0.0070(4) -0.1480(5) 0.2174(3) 0.0452(12) Uani 1 1 d .
C14 C -0.0609(4) -0.0688(5) 0.2288(3) 0.0477(12) Uani 1 1 d .
H14 H -0.0450 -0.0810 0.2870 0.057 Uiso 1 1 calc R
C15 C -0.1504(4) -0.1377(7) 0.1748(4) 0.0749(19) Uani 1 1 d .
H15A H -0.1924 -0.0902 0.1860 0.112 Uiso 1 1 calc R
H15B H -0.1478 -0.2437 0.1865 0.112 Uiso 1 1 calc R
H15C H -0.1685 -0.1234 0.1173 0.112 Uiso 1 1 calc R
C16 C -0.0639(4) 0.0978(6) 0.2111(3) 0.0584(14) Uani 1 1 d .
H16A H -0.0826 0.1126 0.1534 0.088 Uiso 1 1 calc R
H16B H -0.0060 0.1405 0.2453 0.088 Uiso 1 1 calc R
H16C H -0.1049 0.1463 0.2233 0.088 Uiso 1 1 calc R
C17 C 0.2201(4) -0.3644(6) 0.3394(6) 0.075(2) Uani 1 1 d .
H17 H 0.2020 -0.3912 0.3795 0.089 Uiso 1 1 calc R
C18 C 0.2453(8) -0.5069(9) 0.3158(9) 0.139(5) Uani 1 1 d .
H18A H 0.1931 -0.5654 0.2812 0.208 Uiso 1 1 calc R
H18B H 0.2843 -0.5631 0.3651 0.208 Uiso 1 1 calc R
H18C H 0.2749 -0.4847 0.2857 0.208 Uiso 1 1 calc R
C19 C 0.3001(5) -0.2594(9) 0.3851(8) 0.116(4) Uani 1 1 d .
H19A H 0.3153 -0.2192 0.3462 0.174 Uiso 1 1 calc R
H19B H 0.3494 -0.3151 0.4275 0.174 Uiso 1 1 calc R
H19C H 0.2858 -0.1782 0.4103 0.174 Uiso 1 1 calc R
C20 C 0.1899(4) 0.1035(6) 0.3781(4) 0.0555(14) Uani 1 1 d .
C21 C 0.2466(5) 0.0845(7) 0.5613(4) 0.078(2) Uani 1 1 d .
C22 C 0.1895(4) 0.3164(6) 0.4729(4) 0.0601(15) Uani 1 1 d .
C23 C 0.0557(3) 0.1389(6) 0.4273(3) 0.0458(12) Uani 1 1 d .
H3 H 0.212(3) -0.204(5) 0.504(3) 0.034(12) Uiso 1 1 d .

loop_
_atom_site_aniso_label
_atom_site_aniso_U_11
_atom_site_aniso_U_22
_atom_site_aniso_U_33
_atom_site_aniso_U_23
_atom_site_aniso_U_13
_atom_site_aniso_U_12
Fe1 0.0324(4) 0.0307(3) 0.0425(4) -0.0041(4) 0.0080(3) -0.0003(4)
Si1 0.0273(7) 0.0312(6) 0.0359(7) -0.0013(5) 0.0066(6) 0.0034(5)
O1 0.138(5) 0.035(2) 0.093(4) -0.013(2) 0.037(4) -0.014(3)
N1 0.042(2) 0.0354(19) 0.037(2) 0.0007(16) 0.0203(18) 0.0027(16)
C1 0.029(2) 0.0281(19) 0.033(2) 0.0056(17) 0.0141(18) 0.0023(16)
O2 0.098(4) 0.077(3) 0.083(4) 0.004(3) -0.046(3) -0.008(3)
N2 0.0280(17) 0.0289(16) 0.0385(19) -0.0013(15) 0.0161(15) -0.0019(14)
C2 0.048(3) 0.035(2) 0.047(3) -0.005(2) 0.020(2) -0.009(2)
O3 0.101(4) 0.064(3) 0.130(5) -0.021(3) 0.092(4) -0.022(3)
N3 0.0346(19) 0.0352(19) 0.046(2) -0.0007(17) 0.0210(17) -0.0101(16)
C3 0.045(3) 0.058(3) 0.087(4) -0.004(3) 0.040(3) -0.018(3)
O4 0.051(2) 0.094(3) 0.080(3) 0.002(2) 0.040(2) 0.023(2)
C4 0.088(4) 0.044(3) 0.045(3) 0.006(2) 0.041(3) 0.006(3)
C5 0.157(8) 0.053(3) 0.059(4) 0.017(3) 0.064(5) 0.004(4)
C6 0.102(6) 0.082(4) 0.084(5) -0.005(4) 0.076(5) -0.004(4)
C7 0.107(6) 0.078(4) 0.042(3) 0.008(3) 0.040(4) 0.021(4)
C8 0.053(3) 0.0240(19) 0.048(3) -0.0063(19) 0.034(2) -0.0099(19)
C9 0.095(5) 0.029(2) 0.107(5) -0.015(3) 0.084(5) -0.012(3)
C10 0.185(10) 0.040(3) 0.148(8) -0.017(4) 0.150(9) -0.013(4)
C11 0.245(12) 0.047(4) 0.108(6) -0.007(4) 0.146(9) -0.005(5)
C12 0.164(8) 0.039(3) 0.051(4) 0.001(3) 0.064(5) -0.004(4)
C13 0.073(3) 0.028(2) 0.040(3) -0.0061(19) 0.033(3) -0.009(2)
C14 0.057(3) 0.036(3) 0.038(3) 0.005(2) 0.016(2) 0.001(2)
C15 0.057(4) 0.063(4) 0.057(4) -0.004(3) -0.005(3) -0.006(3)
C16 0.069(4) 0.046(3) 0.042(3) 0.005(2) 0.015(3) 0.007(3)
C17 0.068(4) 0.045(3) 0.139(7) -0.010(4) 0.074(5) 0.003(3)
C18 0.173(11) 0.061(5) 0.244(16) -0.003(6) 0.150(12) 0.038(5)
C19 0.073(6) 0.072(5) 0.225(12) -0.015(6) 0.092(8) -0.004(4)
C20 0.045(3) 0.039(3) 0.092(4) -0.010(3) 0.041(3) -0.010(2)
C21 0.062(4) 0.046(3) 0.067(4) 0.006(3) -0.009(3) -0.003(3)
C22 0.066(4) 0.040(3) 0.053(4) -0.005(2) 0.014(3) 0.000(3)
C23 0.044(3) 0.054(3) 0.036(2) 0.000(2) 0.018(2) 0.012(2)

loop_
_atom_type_symbol
_atom_type_description
_atom_type_scat_dispersion_real
_atom_type_scat_dispersion_imag
_atom_type_scat_source
C C 0.0181 0.0091 'International Tables Vol C Tables 4.2.6.8 and 6.1.1.4'
H H 0.0000 0.0000 'International Tables Vol C Tables 4.2.6.8 and 6.1.1.4'
N N 0.0311 0.0180 'International Tables Vol C Tables 4.2.6.8 and 6.1.1.4'
O O 0.0492 0.0322 'International Tables Vol C Tables 4.2.6.8 and 6.1.1.4'
Si Si 0.2541 0.3302 'International Tables Vol C Tables 4.2.6.8 and 6.1.1.4'
Fe Fe -1.1336 3.1974 'International Tables Vol C Tables 4.2.6.8 and 6.1.1.4'

loop_
_geom_angle_atom_site_label_1
_geom_angle_atom_site_label_2
_geom_angle_atom_site_label_3
_geom_angle
C23 Fe1 C20 116.0(3)
C23 Fe1 C21 121.1(3)
C20 Fe1 C21 121.3(4)
C23 Fe1 C22 95.7(3)
C20 Fe1 C22 95.6(3)
C21 Fe1 C22 91.5(3)
C23 Fe1 Si1 85.69(18)
C20 Fe1 Si1 89.06(17)
C21 Fe1 Si1 82.8(2)
C22 Fe1 Si1 173.9(2)
N2 Si1 N1 72.69(16)
N2 Si1 Fe1 124.05(13)
N1 Si1 Fe1 126.00(13)
N2 Si1 C1 36.64(15)
N1 Si1 C1 36.13(16)
Fe1 Si1 C1 137.34(11)
C1 N1 C4 130.3(4)
C1 N1 Si1 90.7(3)
C4 N1 Si1 129.5(4)
N3 C1 N1 131.1(4)
N3 C1 N2 123.3(4)
N1 C1 N2 105.5(4)
N3 C1 Si1 173.8(3)
N1 C1 Si1 53.2(2)
N2 C1 Si1 52.5(2)
C1 N2 C8 127.6(4)
C1 N2 Si1 90.9(3)
C8 N2 Si1 137.0(3)
C1 N3 C2 121.0(4)
C1 N3 C3 123.0(4)
C2 N3 C3 115.9(4)
N1 C4 C5 111.7(4)
N1 C4 C7 105.6(5)
C5 C4 C7 108.7(6)
N1 C4 C6 111.1(5)
C5 C4 C6 112.4(6)
C7 C4 C6 107.0(5)
C13 C8 C9 122.5(5)
C13 C8 N2 120.4(4)
C9 C8 N2 117.1(5)
C10 C9 C8 116.5(7)
C10 C9 C17 122.3(6)
C8 C9 C17 121.2(5)
C11 C10 C9 122.6(7)
C10 C11 C12 119.0(6)
C13 C12 C11 122.6(8)
C12 C13 C8 116.8(6)
C12 C13 C14 119.9(6)
C8 C13 C14 123.2(4)
C13 C14 C15 110.7(5)
C13 C14 C16 111.8(5)
C15 C14 C16 110.1(5)
C9 C17 C18 114.6(8)
C9 C17 C19 111.6(6)
C18 C17 C19 110.8(7)
O3 C20 Fe1 177.3(5)
O2 C21 Fe1 179.0(6)
O1 C22 Fe1 177.7(6)
O4 C23 Fe1 178.9(5)

loop_
_geom_bond_atom_site_label_1
_geom_bond_atom_site_label_2
_geom_bond_distance
Fe1 C23 1.770(5)
Fe1 C20 1.779(6)
Fe1 C21 1.780(6)
Fe1 C22 1.787(5)
Fe1 Si1 2.2338(12)
Si1 N2 1.811(4)
Si1 N1 1.829(4)
Si1 C1 2.284(4)
O1 C22 1.139(7)
N1 C1 1.347(6)
N1 C4 1.490(6)
C1 N3 1.330(5)
C1 N2 1.363(5)
O2 C21 1.134(8)
N2 C8 1.419(6)
C2 N3 1.460(6)
O3 C20 1.151(8)
N3 C3 1.474(6)
O4 C23 1.144(6)
C4 C5 1.523(8)
C4 C7 1.528(9)
C4 C6 1.547(9)
C8 C13 1.412(7)
C8 C9 1.413(7)
C9 C10 1.394(10)
C9 C17 1.493(11)
C10 C11 1.366(14)
C11 C12 1.388(12)
C12 C13 1.378(7)
C13 C14 1.519(8)
C14 C15 1.529(8)
C14 C16 1.539(7)
C17 C18 1.508(9)
C17 C19 1.563(11)
